data_7206808
loop_
_publ_author_name
'Jacobs, Ayesha'
'Nassimbeni, Luigi R.'
'Silwana, Nothemba'
'B\'athori, Nikoletta B.'
'Weber, Edwin'

_publ_section_title
;
 Inclusion of 1,4-bis(diphenylhydroxymethyl)benzene with amides: structure
 and selectivity
;
_journal_issue 23
_journal_name_full CrystEngComm
_journal_page_first 7014
_journal_paper_doi 10.1039/c1ce05647f
_journal_volume 13
_journal_year 2011
_chemical_formula_sum 'C34 H31 N O3'
_chemical_formula_weight 501.60
_chemical_name_systematic
;
1, 4-bis (diphenylhydroxymethyl) benzene N-methylformamide clathrate
;
_space_group_IT_number 2
_symmetry_cell_setting triclinic
_symmetry_space_group_name_Hall '-P 1'
_symmetry_space_group_name_H-M 'P -1'
_atom_sites_solution_hydrogens geom
_atom_sites_solution_primary direct
_atom_sites_solution_secondary difmap
_audit_creation_method SHELXL-97
_cell_angle_alpha 84.68(3)
_cell_angle_beta 89.23(3)
_cell_angle_gamma 67.92(3)
_cell_formula_units_Z 2
_cell_length_a 8.2760(17)
_cell_length_b 8.9920(18)
_cell_length_c 18.972(4)
_cell_measurement_reflns_used 6440
_cell_measurement_temperature 173(2)
_cell_measurement_theta_max 28.30
_cell_measurement_theta_min 0.06
_cell_volume 1302.3(5)
_computing_cell_refinement 'DENZO-SMN (Otwinowski & Minor, 1997)'
_computing_data_collection 'COLLECT (2000)'
_computing_data_reduction 'DENZO-SMN (Otwinowski & Minor, 1997)'
_computing_molecular_graphics 'X-seed (Barbour, 1999)'
_computing_publication_material 'SHELXL-97 (Sheldrick, 1997)'
_computing_structure_refinement 'SHELXL-97 (Sheldrick, 1997)'
_computing_structure_solution 'SHELXS-97 (Sheldrick, 1990)'
_diffrn_ambient_temperature 173(2)
_diffrn_measured_fraction_theta_full 0.998
_diffrn_measured_fraction_theta_max 0.998
_diffrn_measurement_device_type 'Nonius KappaCCD'
_diffrn_measurement_method '1\% \f scans and \w scans'
_diffrn_radiation_monochromator graphite
_diffrn_radiation_source 'fine-focus sealed tube'
_diffrn_radiation_type MoK\a
_diffrn_radiation_wavelength 0.71073
_diffrn_reflns_av_R_equivalents 0.0509
_diffrn_reflns_av_sigmaI/netI 0.0289
_diffrn_reflns_limit_h_max 11
_diffrn_reflns_limit_h_min -11
_diffrn_reflns_limit_k_max 11
_diffrn_reflns_limit_k_min -11
_diffrn_reflns_limit_l_max 25
_diffrn_reflns_limit_l_min -25
_diffrn_reflns_number 51799
_diffrn_reflns_theta_full 28.30
_diffrn_reflns_theta_max 28.30
_diffrn_reflns_theta_min 1.08
_exptl_absorpt_coefficient_mu 0.081
_exptl_absorpt_correction_type none
_exptl_crystal_colour colourless
_exptl_crystal_density_diffrn 1.279
_exptl_crystal_density_meas ?
_exptl_crystal_density_method 'not measured'
_exptl_crystal_description rectangle
_exptl_crystal_F_000 532
_exptl_crystal_size_max 0.30
_exptl_crystal_size_mid 0.25
_exptl_crystal_size_min 0.22
_refine_diff_density_max 0.256
_refine_diff_density_min -0.260
_refine_diff_density_rms 0.051
_refine_ls_extinction_method none
_refine_ls_goodness_of_fit_ref 1.042
_refine_ls_hydrogen_treatment mixed
_refine_ls_matrix_type full
_refine_ls_number_parameters 352
_refine_ls_number_reflns 6440
_refine_ls_number_restraints 4
_refine_ls_restrained_S_all 1.042
_refine_ls_R_factor_all 0.0694
_refine_ls_R_factor_gt 0.0462
_refine_ls_shift/su_max 0.001
_refine_ls_shift/su_mean 0.000
_refine_ls_structure_factor_coef Fsqd
_refine_ls_weighting_details 'calc w=1/[\s^2^(Fo^2^)+(0.0519P)^2^+0.5665P] where P=(Fo^2^+2Fc^2^)/3'
_refine_ls_weighting_scheme calc
_refine_ls_wR_factor_gt 0.1059
_refine_ls_wR_factor_ref 0.1213
_reflns_number_gt 4910
_reflns_number_total 6440
_reflns_threshold_expression >2sigma(I)
_cod_data_source_file c1ce05647f.txt
_cod_data_source_block c:\ctech_~1\web8_nmf\web8nmf
_cod_depositor_comments
;
The following automatic conversions were performed:

'_symmetry_cell_setting' value 'Triclinic' changed to 'triclinic'
according to /home/saulius/struct/CIF-dictionaries/cif_core.dic
dictionary named 'cif_core.dic' version 2.4.1 from 2010-06-29.

Automatic conversion script
Id: cif_fix_values 1715 2011-07-08 13:25:40Z adriana 

The following automatic conversions were performed:

'_exptl_crystal_density_meas' value 'none' was changed to '?' - the
value is perceived as not measured.

Automatic conversion script
Id: cif_fix_values 3008 2015-01-20 13:52:24Z robertas 
;
_cod_original_cell_volume 1302.4(5)
_cod_original_sg_symbol_H-M P-1
_cod_database_code 7206808

loop_
_symmetry_equiv_pos_as_xyz
'x, y, z'
'-x, -y, -z'

loop_
_atom_site_label
_atom_site_type_symbol
_atom_site_fract_x
_atom_site_fract_y
_atom_site_fract_z
_atom_site_U_iso_or_equiv
_atom_site_adp_type
_atom_site_occupancy
_atom_site_symmetry_multiplicity
_atom_site_calc_flag
_atom_site_refinement_flags
O1 O 0.09687(12) 0.31997(11) 0.18727(5) 0.0211(2) Uani 1 1 d D
C1 C 0.20061(16) 0.29238(15) 0.12462(7) 0.0187(3) Uani 1 1 d .
H1 H 0.0702(12) 0.4289(7) 0.2003(8) 0.066(7) Uiso 1 1 d D
C2 C 0.36406(16) 0.33039(15) 0.13529(7) 0.0200(3) Uani 1 1 d .
C3 C 0.41283(18) 0.35224(17) 0.20240(7) 0.0246(3) Uani 1 1 d .
H3 H 0.3444 0.3433 0.2420 0.029 Uiso 1 1 calc R
C4 C 0.56101(19) 0.38715(18) 0.21194(8) 0.0295(3) Uani 1 1 d .
H4 H 0.5920 0.4030 0.2579 0.035 Uiso 1 1 calc R
C5 C 0.66349(19) 0.39898(18) 0.15519(9) 0.0302(3) Uani 1 1 d .
H5 H 0.7642 0.4231 0.1620 0.036 Uiso 1 1 calc R
C6 C 0.61784(19) 0.37529(18) 0.08830(8) 0.0293(3) Uani 1 1 d .
H6 H 0.6884 0.3817 0.0491 0.035 Uiso 1 1 calc R
C7 C 0.46893(18) 0.34219(17) 0.07852(7) 0.0248(3) Uani 1 1 d .
H7 H 0.4381 0.3273 0.0324 0.030 Uiso 1 1 calc R
C8 C 0.24366(18) 0.11448(15) 0.11439(7) 0.0207(3) Uani 1 1 d .
C9 C 0.41223(19) 0.00247(17) 0.10942(7) 0.0263(3) Uani 1 1 d .
H9 H 0.5086 0.0347 0.1128 0.032 Uiso 1 1 calc R
C10 C 0.4409(2) -0.15729(18) 0.09951(8) 0.0327(3) Uani 1 1 d .
H10 H 0.5568 -0.2333 0.0967 0.039 Uiso 1 1 calc R
C11 C 0.3020(2) -0.20573(18) 0.09382(8) 0.0343(4) Uani 1 1 d .
H11 H 0.3220 -0.3146 0.0872 0.041 Uiso 1 1 calc R
C12 C 0.1337(2) -0.09430(18) 0.09785(8) 0.0329(3) Uani 1 1 d .
H12 H 0.0376 -0.1265 0.0933 0.039 Uiso 1 1 calc R
C13 C 0.10447(19) 0.06423(17) 0.10852(8) 0.0275(3) Uani 1 1 d .
H13 H -0.0116 0.1395 0.1119 0.033 Uiso 1 1 calc R
C14 C 0.09403(16) 0.39927(15) 0.05982(7) 0.0187(3) Uani 1 1 d .
C15 C -0.01608(18) 0.55858(16) 0.06555(7) 0.0229(3) Uani 1 1 d .
H15 H -0.0285 0.6008 0.1103 0.028 Uiso 1 1 calc R
C16 C 0.10815(18) 0.34301(16) -0.00690(7) 0.0227(3) Uani 1 1 d .
H16 H 0.1824 0.2349 -0.0125 0.027 Uiso 1 1 calc R
O1A O 0.06300(13) 0.13182(12) 0.31830(5) 0.0252(2) Uani 1 1 d D
C1A C 0.18270(18) 0.08839(16) 0.37815(7) 0.0220(3) Uani 1 1 d .
H1A H 0.0972(12) 0.190(2) 0.2799(5) 0.054(6) Uiso 1 1 d D
C2A C 0.22891(19) 0.23391(17) 0.39099(7) 0.0241(3) Uani 1 1 d .
C3A C 0.3980(2) 0.23188(19) 0.38856(8) 0.0289(3) Uani 1 1 d .
H3A H 0.4923 0.1362 0.3791 0.035 Uiso 1 1 calc R
C4A C 0.4296(2) 0.3698(2) 0.40000(8) 0.0351(4) Uani 1 1 d .
H4A H 0.5455 0.3669 0.3986 0.042 Uiso 1 1 calc R
C5A C 0.2942(2) 0.5102(2) 0.41337(8) 0.0375(4) Uani 1 1 d .
H5A H 0.3164 0.6039 0.4207 0.045 Uiso 1 1 calc R
C6A C 0.1252(2) 0.51346(19) 0.41599(9) 0.0373(4) Uani 1 1 d .
H6A H 0.0313 0.6097 0.4253 0.045 Uiso 1 1 calc R
C7A C 0.0932(2) 0.37645(18) 0.40505(8) 0.0307(3) Uani 1 1 d .
H7A H -0.0228 0.3797 0.4072 0.037 Uiso 1 1 calc R
C8A C 0.34458(18) -0.06118(16) 0.36495(7) 0.0227(3) Uani 1 1 d .
C9A C 0.38258(19) -0.11096(18) 0.29728(7) 0.0275(3) Uani 1 1 d .
H9A H 0.3070 -0.0520 0.2586 0.033 Uiso 1 1 calc R
C10A C 0.5296(2) -0.24581(19) 0.28559(8) 0.0327(3) Uani 1 1 d .
H10A H 0.5522 -0.2791 0.2392 0.039 Uiso 1 1 calc R
C11A C 0.6429(2) -0.33167(19) 0.34071(8) 0.0322(3) Uani 1 1 d .
H11A H 0.7438 -0.4231 0.3324 0.039 Uiso 1 1 calc R
C12A C 0.6079(2) -0.28308(18) 0.40838(8) 0.0305(3) Uani 1 1 d .
H12A H 0.6855 -0.3412 0.4467 0.037 Uiso 1 1 calc R
C13A C 0.45991(19) -0.14980(18) 0.42042(8) 0.0272(3) Uani 1 1 d .
H13A H 0.4367 -0.1184 0.4671 0.033 Uiso 1 1 calc R
C14A C 0.08469(18) 0.04628(16) 0.44142(7) 0.0216(3) Uani 1 1 d .
C15A C -0.04528(18) -0.01384(17) 0.43178(7) 0.0248(3) Uani 1 1 d .
H15A H -0.0781 -0.0237 0.3852 0.030 Uiso 1 1 calc R
C16A C 0.12761(19) 0.05951(17) 0.51073(7) 0.0251(3) Uani 1 1 d .
H16A H 0.2152 0.1007 0.5188 0.030 Uiso 1 1 calc R
C1G C 0.0565(2) -0.29011(19) 0.25171(8) 0.0312(3) Uani 1 1 d .
H1G H 0.1759 -0.3410 0.2659 0.037 Uiso 1 1 calc R
N2G N -0.02036(18) -0.13455(16) 0.25792(7) 0.0341(3) Uani 1 1 d .
H2G H 0.0391 -0.0853 0.2774 0.041 Uiso 1 1 calc R
C3G C -0.1970(2) -0.0414(2) 0.23428(13) 0.0524(5) Uani 1 1 d .
H4GA H -0.2302 -0.0952 0.1976 0.079 Uiso 1 1 calc R
H3GA H -0.2060 0.0662 0.2147 0.079 Uiso 1 1 calc R
H5GA H -0.2751 -0.0319 0.2743 0.079 Uiso 1 1 calc R
O4G O -0.01456(15) -0.37444(12) 0.22887(6) 0.0339(3) Uani 1 1 d .

loop_
_atom_site_aniso_label
_atom_site_aniso_U_11
_atom_site_aniso_U_22
_atom_site_aniso_U_33
_atom_site_aniso_U_23
_atom_site_aniso_U_13
_atom_site_aniso_U_12
O1 0.0229(5) 0.0212(5) 0.0191(5) -0.0006(4) 0.0028(4) -0.0087(4)
C1 0.0191(6) 0.0193(6) 0.0171(6) 0.0005(5) -0.0002(5) -0.0068(5)
C2 0.0191(6) 0.0160(6) 0.0233(6) 0.0010(5) -0.0018(5) -0.0053(5)
C3 0.0230(7) 0.0267(7) 0.0236(7) -0.0015(5) -0.0006(5) -0.0091(6)
C4 0.0269(7) 0.0322(8) 0.0301(8) -0.0047(6) -0.0064(6) -0.0113(6)
C5 0.0214(7) 0.0267(7) 0.0432(9) -0.0002(6) -0.0038(6) -0.0104(6)
C6 0.0239(7) 0.0300(7) 0.0331(8) 0.0023(6) 0.0031(6) -0.0105(6)
C7 0.0245(7) 0.0272(7) 0.0223(7) -0.0004(5) 0.0010(5) -0.0095(6)
C8 0.0260(7) 0.0189(6) 0.0154(6) 0.0015(5) -0.0009(5) -0.0070(5)
C9 0.0264(7) 0.0245(7) 0.0256(7) 0.0000(5) -0.0004(6) -0.0074(6)
C10 0.0362(8) 0.0217(7) 0.0324(8) -0.0032(6) 0.0046(6) -0.0022(6)
C11 0.0505(10) 0.0207(7) 0.0313(8) -0.0041(6) 0.0052(7) -0.0127(7)
C12 0.0413(9) 0.0275(8) 0.0355(8) -0.0022(6) 0.0015(7) -0.0196(7)
C13 0.0275(7) 0.0234(7) 0.0317(8) -0.0005(6) 0.0005(6) -0.0103(6)
C14 0.0186(6) 0.0188(6) 0.0196(6) 0.0009(5) -0.0013(5) -0.0086(5)
C15 0.0279(7) 0.0205(6) 0.0196(6) -0.0023(5) -0.0012(5) -0.0080(5)
C16 0.0255(7) 0.0177(6) 0.0221(7) -0.0009(5) -0.0014(5) -0.0050(5)
O1A 0.0272(5) 0.0300(5) 0.0198(5) 0.0040(4) -0.0031(4) -0.0137(4)
C1A 0.0242(7) 0.0256(7) 0.0179(6) 0.0016(5) -0.0010(5) -0.0120(5)
C2A 0.0314(7) 0.0269(7) 0.0170(6) 0.0033(5) -0.0004(5) -0.0155(6)
C3A 0.0326(8) 0.0343(8) 0.0241(7) 0.0000(6) 0.0010(6) -0.0181(6)
C4A 0.0422(9) 0.0454(9) 0.0293(8) 0.0011(7) -0.0010(7) -0.0306(8)
C5A 0.0579(11) 0.0332(8) 0.0311(8) 0.0021(6) -0.0047(7) -0.0291(8)
C6A 0.0494(10) 0.0260(8) 0.0359(9) 0.0015(6) -0.0016(7) -0.0144(7)
C7A 0.0336(8) 0.0271(7) 0.0320(8) 0.0030(6) -0.0015(6) -0.0134(6)
C8A 0.0250(7) 0.0249(7) 0.0216(7) 0.0006(5) 0.0010(5) -0.0137(6)
C9A 0.0294(7) 0.0317(7) 0.0217(7) 0.0004(6) -0.0007(6) -0.0124(6)
C10A 0.0346(8) 0.0366(8) 0.0258(7) -0.0057(6) 0.0043(6) -0.0119(7)
C11A 0.0292(8) 0.0299(8) 0.0349(8) -0.0017(6) 0.0034(6) -0.0086(6)
C12A 0.0291(7) 0.0309(8) 0.0293(8) 0.0041(6) -0.0047(6) -0.0102(6)
C13A 0.0302(7) 0.0313(7) 0.0212(7) -0.0006(6) -0.0009(6) -0.0134(6)
C14A 0.0241(7) 0.0205(6) 0.0209(6) 0.0000(5) 0.0014(5) -0.0096(5)
C15A 0.0288(7) 0.0292(7) 0.0197(6) -0.0017(5) 0.0000(5) -0.0149(6)
C16A 0.0281(7) 0.0295(7) 0.0231(7) -0.0018(5) 0.0006(5) -0.0171(6)
C1G 0.0355(8) 0.0359(8) 0.0201(7) -0.0023(6) 0.0001(6) -0.0114(7)
N2G 0.0408(8) 0.0339(7) 0.0338(7) -0.0095(6) 0.0047(6) -0.0199(6)
C3G 0.0405(10) 0.0323(9) 0.0804(15) -0.0050(9) 0.0087(10) -0.0095(8)
O4G 0.0440(6) 0.0293(6) 0.0292(6) -0.0086(4) 0.0039(5) -0.0134(5)

loop_
_atom_type_symbol
_atom_type_description
_atom_type_scat_dispersion_real
_atom_type_scat_dispersion_imag
_atom_type_scat_source
C C 0.0033 0.0016 'International Tables Vol C Tables 4.2.6.8 and 6.1.1.4'
H H 0.0000 0.0000 'International Tables Vol C Tables 4.2.6.8 and 6.1.1.4'
N N 0.0061 0.0033 'International Tables Vol C Tables 4.2.6.8 and 6.1.1.4'
O O 0.0106 0.0060 'International Tables Vol C Tables 4.2.6.8 and 6.1.1.4'

loop_
_geom_angle_atom_site_label_1
_geom_angle_atom_site_label_2
_geom_angle_atom_site_label_3
_geom_angle
_geom_angle_site_symmetry_1
C1 O1 H1 110.7(6) .
O1 C1 C8 104.59(10) .
O1 C1 C2 110.05(10) .
C8 C1 C2 112.76(11) .
O1 C1 C14 110.51(10) .
C8 C1 C14 109.56(10) .
C2 C1 C14 109.31(10) .
C3 C2 C7 118.17(12) .
C3 C2 C1 120.66(12) .
C7 C2 C1 121.17(12) .
C4 C3 C2 120.57(13) .
C4 C3 H3 119.7 .
C2 C3 H3 119.7 .
C5 C4 C3 120.66(14) .
C5 C4 H4 119.7 .
C3 C4 H4 119.7 .
C4 C5 C6 119.36(13) .
C4 C5 H5 120.3 .
C6 C5 H5 120.3 .
C5 C6 C7 120.07(14) .
C5 C6 H6 120.0 .
C7 C6 H6 120.0 .
C6 C7 C2 121.16(13) .
C6 C7 H7 119.4 .
C2 C7 H7 119.4 .
C9 C8 C13 118.64(13) .
C9 C8 C1 123.70(12) .
C13 C8 C1 117.65(12) .
C8 C9 C10 120.35(14) .
C8 C9 H9 119.8 .
C10 C9 H9 119.8 .
C11 C10 C9 120.50(14) .
C11 C10 H10 119.7 .
C9 C10 H10 119.7 .
C10 C11 C12 119.43(14) .
C10 C11 H11 120.3 .
C12 C11 H11 120.3 .
C11 C12 C13 120.30(15) .
C11 C12 H12 119.8 .
C13 C12 H12 119.8 .
C12 C13 C8 120.76(14) .
C12 C13 H13 119.6 .
C8 C13 H13 119.6 .
C15 C14 C16 117.31(12) .
C15 C14 C1 120.84(12) .
C16 C14 C1 121.81(11) .
C16 C15 C14 121.11(13) 2_565
C16 C15 H15 119.4 2_565
C14 C15 H15 119.4 .
C15 C16 C14 121.58(12) 2_565
C15 C16 H16 119.2 2_565
C14 C16 H16 119.2 .
C1A O1A H1A 112.1(3) .
O1A C1A C2A 108.80(11) .
O1A C1A C14A 105.86(10) .
C2A C1A C14A 110.50(11) .
O1A C1A C8A 109.90(11) .
C2A C1A C8A 112.43(11) .
C14A C1A C8A 109.15(11) .
C3A C2A C7A 118.43(13) .
C3A C2A C1A 123.63(13) .
C7A C2A C1A 117.94(13) .
C2A C3A C4A 120.32(15) .
C2A C3A H3A 119.8 .
C4A C3A H3A 119.8 .
C5A C4A C3A 120.67(15) .
C5A C4A H4A 119.7 .
C3A C4A H4A 119.7 .
C4A C5A C6A 119.47(15) .
C4A C5A H5A 120.3 .
C6A C5A H5A 120.3 .
C7A C6A C5A 120.10(16) .
C7A C6A H6A 120.0 .
C5A C6A H6A 120.0 .
C6A C7A C2A 121.01(15) .
C6A C7A H7A 119.5 .
C2A C7A H7A 119.5 .
C9A C8A C13A 117.89(13) .
C9A C8A C1A 121.13(13) .
C13A C8A C1A 120.97(12) .
C10A C9A C8A 120.89(14) .
C10A C9A H9A 119.6 .
C8A C9A H9A 119.6 .
C11A C10A C9A 120.65(14) .
C11A C10A H10A 119.7 .
C9A C10A H10A 119.7 .
C10A C11A C12A 119.25(14) .
C10A C11A H11A 120.4 .
C12A C11A H11A 120.4 .
C11A C12A C13A 120.26(14) .
C11A C12A H12A 119.9 .
C13A C12A H12A 119.9 .
C12A C13A C8A 121.05(14) .
C12A C13A H13A 119.5 .
C8A C13A H13A 119.5 .
C16A C14A C15A 117.42(12) .
C16A C14A C1A 121.42(12) .
C15A C14A C1A 121.09(12) .
C16A C15A C14A 121.02(13) 2_556
C16A C15A H15A 119.5 2_556
C14A C15A H15A 119.5 .
C15A C16A C14A 121.56(13) 2_556
C15A C16A H16A 119.2 2_556
C14A C16A H16A 119.2 .
O4G C1G N2G 124.93(15) .
O4G C1G H1G 117.5 .
N2G C1G H1G 117.5 .
C1G N2G C3G 123.03(15) .
C1G N2G H2G 118.5 .
C3G N2G H2G 118.5 .
N2G C3G H4GA 109.5 .
N2G C3G H3GA 109.5 .
H4GA C3G H3GA 109.5 .
N2G C3G H5GA 109.5 .
H4GA C3G H5GA 109.5 .
H3GA C3G H5GA 109.5 .

loop_
_geom_bond_atom_site_label_1
_geom_bond_atom_site_label_2
_geom_bond_distance
_geom_bond_site_symmetry_2
O1 C1 1.4419(16) .
O1 H1 0.9750(3) .
C1 C8 1.5333(18) .
C1 C2 1.5348(18) .
C1 C14 1.5447(18) .
C2 C3 1.3936(19) .
C2 C7 1.3955(19) .
C3 C4 1.393(2) .
C3 H3 0.9500 .
C4 C5 1.383(2) .
C4 H4 0.9500 .
C5 C6 1.386(2) .
C5 H5 0.9500 .
C6 C7 1.391(2) .
C6 H6 0.9500 .
C7 H7 0.9500 .
C8 C9 1.388(2) .
C8 C13 1.396(2) .
C9 C10 1.396(2) .
C9 H9 0.9500 .
C10 C11 1.383(2) .
C10 H10 0.9500 .
C11 C12 1.383(2) .
C11 H11 0.9500 .
C12 C13 1.387(2) .
C12 H12 0.9500 .
C13 H13 0.9500 .
C14 C15 1.3927(19) .
C14 C16 1.3935(19) .
C15 C16 1.3911(19) 2_565
C15 H15 0.9500 .
C16 C15 1.3911(19) 2_565
C16 H16 0.9500 .
O1A C1A 1.4424(17) .
O1A H1A 0.9600(3) .
C1A C2A 1.5348(19) .
C1A C14A 1.5371(19) .
C1A C8A 1.538(2) .
C2A C3A 1.393(2) .
C2A C7A 1.396(2) .
C3A C4A 1.396(2) .
C3A H3A 0.9500 .
C4A C5A 1.379(3) .
C4A H4A 0.9500 .
C5A C6A 1.388(3) .
C5A H5A 0.9500 .
C6A C7A 1.387(2) .
C6A H6A 0.9500 .
C7A H7A 0.9500 .
C8A C9A 1.392(2) .
C8A C13A 1.398(2) .
C9A C10A 1.391(2) .
C9A H9A 0.9500 .
C10A C11A 1.379(2) .
C10A H10A 0.9500 .
C11A C12A 1.386(2) .
C11A H11A 0.9500 .
C12A C13A 1.389(2) .
C12A H12A 0.9500 .
C13A H13A 0.9500 .
C14A C16A 1.3939(19) .
C14A C15A 1.3940(19) .
C15A C16A 1.389(2) 2_556
C15A H15A 0.9500 .
C16A C15A 1.3893(19) 2_556
C16A H16A 0.9500 .
C1G O4G 1.2294(19) .
C1G N2G 1.317(2) .
C1G H1G 0.9500 .
N2G C3G 1.438(2) .
N2G H2G 0.8800 .
C3G H4GA 0.9800 .
C3G H3GA 0.9800 .
C3G H5GA 0.9800 .

loop_
_geom_torsion_atom_site_label_1
_geom_torsion_atom_site_label_2
_geom_torsion_atom_site_label_3
_geom_torsion_atom_site_label_4
_geom_torsion
_geom_torsion_site_symmetry_4
O1 C1 C2 C3 12.71(16) .
C8 C1 C2 C3 -103.64(14) .
C14 C1 C2 C3 134.25(13) .
O1 C1 C2 C7 -168.04(11) .
C8 C1 C2 C7 75.60(15) .
C14 C1 C2 C7 -46.51(16) .
C7 C2 C3 C4 0.9(2) .
C1 C2 C3 C4 -179.84(12) .
C2 C3 C4 C5 -0.7(2) .
C3 C4 C5 C6 -0.2(2) .
C4 C5 C6 C7 0.9(2) .
C5 C6 C7 C2 -0.7(2) .
C3 C2 C7 C6 -0.2(2) .
C1 C2 C7 C6 -179.45(12) .
O1 C1 C8 C9 -124.58(13) .
C2 C1 C8 C9 -5.02(17) .
C14 C1 C8 C9 116.95(14) .
O1 C1 C8 C13 56.63(14) .
C2 C1 C8 C13 176.19(11) .
C14 C1 C8 C13 -61.84(15) .
C13 C8 C9 C10 -0.7(2) .
C1 C8 C9 C10 -179.45(13) .
C8 C9 C10 C11 0.6(2) .
C9 C10 C11 C12 0.2(2) .
C10 C11 C12 C13 -0.9(2) .
C11 C12 C13 C8 0.9(2) .
C9 C8 C13 C12 -0.1(2) .
C1 C8 C13 C12 178.78(13) .
O1 C1 C14 C15 40.64(16) .
C8 C1 C14 C15 155.37(12) .
C2 C1 C14 C15 -80.62(15) .
O1 C1 C14 C16 -141.62(12) .
C8 C1 C14 C16 -26.89(16) .
C2 C1 C14 C16 97.12(14) .
C16 C14 C15 C16 0.1(2) 2_565
C1 C14 C15 C16 177.93(12) 2_565
C15 C14 C16 C15 -0.1(2) 2_565
C1 C14 C16 C15 -177.91(12) 2_565
O1A C1A C2A C3A -119.95(14) .
C14A C1A C2A C3A 124.24(14) .
C8A C1A C2A C3A 2.02(18) .
O1A C1A C2A C7A 59.27(16) .
C14A C1A C2A C7A -56.54(16) .
C8A C1A C2A C7A -178.75(12) .
C7A C2A C3A C4A 0.0(2) .
C1A C2A C3A C4A 179.24(13) .
C2A C3A C4A C5A -0.5(2) .
C3A C4A C5A C6A 0.5(2) .
C4A C5A C6A C7A -0.1(2) .
C5A C6A C7A C2A -0.3(2) .
C3A C2A C7A C6A 0.4(2) .
C1A C2A C7A C6A -178.91(13) .
O1A C1A C8A C9A 16.33(17) .
C2A C1A C8A C9A -105.01(15) .
C14A C1A C8A C9A 132.01(13) .
O1A C1A C8A C13A -164.80(12) .
C2A C1A C8A C13A 73.86(16) .
C14A C1A C8A C13A -49.12(16) .
C13A C8A C9A C10A 0.8(2) .
C1A C8A C9A C10A 179.67(13) .
C8A C9A C10A C11A -1.2(2) .
C9A C10A C11A C12A 0.6(2) .
C10A C11A C12A C13A 0.3(2) .
C11A C12A C13A C8A -0.7(2) .
C9A C8A C13A C12A 0.1(2) .
C1A C8A C13A C12A -178.76(13) .
O1A C1A C14A C16A -154.71(12) .
C2A C1A C14A C16A -37.08(17) .
C8A C1A C14A C16A 87.05(15) .
O1A C1A C14A C15A 28.31(17) .
C2A C1A C14A C15A 145.95(13) .
C8A C1A C14A C15A -89.93(15) .
C16A C14A C15A C16A -0.4(2) 2_556
C1A C14A C15A C16A 176.71(13) 2_556
C15A C14A C16A C15A 0.4(2) 2_556
C1A C14A C16A C15A -176.70(13) 2_556
O4G C1G N2G C3G -3.9(3) .
